data_2231783
loop_
_publ_author_name
'Dufresne, St\'ephane'
'Skene, W. G.'

_publ_section_title
;
 Diethyl
 2,5-bis[(1<i>E</i>)-(1<i>H</i>-pyrrol-2-ylmethylidene)amino]thiophene-3,4-dicarboxylate
;
_journal_coeditor_code ZQ2118
_journal_issue 9
_journal_name_full 'Acta Crystallographica Section E'
_journal_page_first o2302
_journal_paper_doi 10.1107/S1600536811031576
_journal_volume 67
_journal_year 2011
_chemical_formula_iupac 'C20 H20 N4 O4 S'
_chemical_formula_moiety 'C20 H20 N4 O4 S'
_chemical_formula_sum 'C20 H20 N4 O4 S'
_chemical_formula_weight 412.46
_chemical_melting_point 483(2)
_chemical_name_systematic
'Diethyl 2,5-bis[(1<i>E</i>)-(1<i>H</i>-pyrrol-2-ylmethylidene)amino]thiophene-3,4-dicarboxylate'
_space_group_IT_number 33
_symmetry_cell_setting orthorhombic
_symmetry_space_group_name_Hall 'P 2c -2n'
_symmetry_space_group_name_H-M 'P n a 21'
_atom_sites_solution_hydrogens geom
_atom_sites_solution_primary direct
_atom_sites_solution_secondary difmap
_audit_creation_method SHELXL-97
_cell_angle_alpha 90.00
_cell_angle_beta 90.00
_cell_angle_gamma 90.00
_cell_formula_units_Z 4
_cell_length_a 16.898(3)
_cell_length_b 12.643(3)
_cell_length_c 9.4220(19)
_cell_measurement_reflns_used 4515
_cell_measurement_temperature 150(2)
_cell_measurement_theta_max 70.64
_cell_measurement_theta_min 4.38
_cell_volume 2012.9(7)
_computing_cell_refinement 'SAINT (Bruker, 2004)'
_computing_data_collection 'SMART (Bruker, 2003)'
_computing_data_reduction 'SAINT (Bruker, 2004)'
_computing_molecular_graphics 'SHELXTL (Sheldrick, 2008) and ORTEP-3 (Farrugia, 1997)'
_computing_publication_material 'UdMX (Marris, 2004)'
_computing_structure_refinement 'SHELXL97 (Sheldrick, 2008)'
_computing_structure_solution 'SHELXS97 (Sheldrick, 2008)'
_diffrn_ambient_temperature 150(2)
_diffrn_detector_area_resol_mean 5.5
_diffrn_measured_fraction_theta_full 0.982
_diffrn_measured_fraction_theta_max 0.982
_diffrn_measurement_device_type 'Bruker SMART 6000'
_diffrn_measurement_method \w
_diffrn_radiation_monochromator 'Montel 200 optics'
_diffrn_radiation_source 'Rotating Anode'
_diffrn_radiation_type CuK\a
_diffrn_radiation_wavelength 1.54178
_diffrn_reflns_av_R_equivalents 0.0281
_diffrn_reflns_av_sigmaI/netI 0.0143
_diffrn_reflns_limit_h_max 19
_diffrn_reflns_limit_h_min -19
_diffrn_reflns_limit_k_max 14
_diffrn_reflns_limit_k_min -14
_diffrn_reflns_limit_l_max 10
_diffrn_reflns_limit_l_min -9
_diffrn_reflns_number 17313
_diffrn_reflns_theta_full 66.56
_diffrn_reflns_theta_max 66.56
_diffrn_reflns_theta_min 4.37
_diffrn_standards_decay_% 0.00
_diffrn_standards_interval_time 1080
_diffrn_standards_number 5
_exptl_absorpt_coefficient_mu 1.727
_exptl_absorpt_correction_T_max 0.947
_exptl_absorpt_correction_T_min 0.841
_exptl_absorpt_correction_type multi-scan
_exptl_absorpt_process_details '(SADABS; Sheldrick, 1996)'
_exptl_crystal_colour orange
_exptl_crystal_density_diffrn 1.361
_exptl_crystal_density_method 'not measured'
_exptl_crystal_description block
_exptl_crystal_F_000 864
_exptl_crystal_size_max 0.10
_exptl_crystal_size_mid 0.03
_exptl_crystal_size_min 0.03
_refine_diff_density_max 0.191
_refine_diff_density_min -0.154
_refine_ls_abs_structure_details 'Flack (1983), 1275 Friedel pairs'
_refine_ls_abs_structure_Flack 0.085(12)
_refine_ls_extinction_method none
_refine_ls_goodness_of_fit_ref 1.038
_refine_ls_hydrogen_treatment constr
_refine_ls_matrix_type full
_refine_ls_number_parameters 264
_refine_ls_number_reflns 3040
_refine_ls_number_restraints 1
_refine_ls_restrained_S_all 1.038
_refine_ls_R_factor_all 0.0240
_refine_ls_R_factor_gt 0.0238
_refine_ls_shift/su_max 0.000
_refine_ls_shift/su_mean 0.000
_refine_ls_structure_factor_coef Fsqd
_refine_ls_weighting_details 'w=1/[\s^2^(Fo^2^)+(0.0475P)^2^+0.2939P] where P=(Fo^2^+2Fc^2^)/3'
_refine_ls_weighting_scheme calc
_refine_ls_wR_factor_gt 0.0643
_refine_ls_wR_factor_ref 0.0644
_reflns_number_gt 3004
_reflns_number_total 3040
_reflns_threshold_expression I>2\s(I)
_cod_data_source_file zq2118.cif
_cod_data_source_block I
_cod_database_code 2231783
_cod_database_fobs_code 2231783

loop_
_symmetry_equiv_pos_as_xyz
'x, y, z'
'-x, -y, z+1/2'
'x+1/2, -y+1/2, z'
'-x+1/2, y+1/2, z+1/2'

loop_
_atom_site_type_symbol
_atom_site_label
_atom_site_fract_x
_atom_site_fract_y
_atom_site_fract_z
_atom_site_U_iso_or_equiv
_atom_site_adp_type
_atom_site_calc_flag
_atom_site_refinement_flags
_atom_site_occupancy
_atom_site_symmetry_multiplicity
S S1 0.025121(19) 0.93934(3) 0.61244(5) 0.01883(11) Uani d . 1 1
O O1 0.19929(6) 0.77328(9) 0.93257(16) 0.0238(3) Uani d . 1 1
O O2 0.08597(7) 0.76090(9) 1.05985(15) 0.0233(3) Uani d . 1 1
O O3 -0.07216(7) 0.66172(8) 0.89456(15) 0.0223(3) Uani d . 1 1
O O4 -0.08363(6) 0.80055(8) 1.04346(14) 0.0199(3) Uani d . 1 1
N N1 0.34790(7) 0.92360(10) 0.62911(19) 0.0211(3) Uani d . 1 1
H H100 0.3404 0.8921 0.7113 0.025 Uiso calc R 1 1
N N2 0.18309(7) 0.90938(10) 0.69168(16) 0.0176(3) Uani d . 1 1
N N3 -0.12532(7) 0.86607(10) 0.69517(18) 0.0186(3) Uani d . 1 1
N N4 -0.29025(7) 0.83824(9) 0.63130(17) 0.0176(3) Uani d . 1 1
H H400 -0.2741 0.7876 0.6885 0.021 Uiso calc R 1 1
C C1 0.41958(10) 0.94223(13) 0.5679(2) 0.0274(5) Uani d . 1 1
H H1 0.4695 0.9235 0.6069 0.033 Uiso calc R 1 1
C C2 0.40779(9) 0.99277(13) 0.4398(2) 0.0255(4) Uani d . 1 1
H H2 0.4476 1.0149 0.3751 0.031 Uiso calc R 1 1
C C3 0.32546(9) 1.00526(12) 0.4233(2) 0.0237(4) Uani d . 1 1
H H3 0.2996 1.0376 0.3449 0.028 Uiso calc R 1 1
C C4 0.28871(9) 0.96205(12) 0.54149(19) 0.0180(4) Uani d . 1 1
C C5 0.20611(9) 0.95575(11) 0.5762(2) 0.0188(4) Uani d . 1 1
H H5 0.1680 0.9858 0.5139 0.023 Uiso calc R 1 1
C C6 0.10367(9) 0.89476(11) 0.72176(19) 0.0171(3) Uani d . 1 1
C C7 0.07559(9) 0.83597(11) 0.8356(2) 0.0173(3) Uani d . 1 1
C C8 -0.00907(9) 0.82379(11) 0.83286(19) 0.0163(3) Uani d . 1 1
C C9 -0.04488(9) 0.87299(11) 0.7205(2) 0.0177(3) Uani d . 1 1
C C10 -0.15923(9) 0.92361(11) 0.5995(2) 0.0177(3) Uani d . 1 1
H H10 -0.1285 0.9729 0.5471 0.021 Uiso calc R 1 1
C C11 -0.24267(9) 0.91463(12) 0.57050(19) 0.0166(3) Uani d . 1 1
C C12 -0.29035(9) 0.97881(12) 0.4860(2) 0.0197(3) Uani d . 1 1
H H12 -0.2734 1.0374 0.4307 0.024 Uiso calc R 1 1
C C13 -0.36866(10) 0.94050(11) 0.4980(2) 0.0206(4) Uani d . 1 1
H H13 -0.4142 0.9688 0.4526 0.025 Uiso calc R 1 1
C C14 -0.36664(8) 0.85413(11) 0.5881(2) 0.0200(4) Uani d . 1 1
H H14 -0.4110 0.8127 0.6154 0.024 Uiso calc R 1 1
C C15 0.12846(9) 0.78771(11) 0.9451(2) 0.0177(4) Uani d . 1 1
C C16 0.12941(10) 0.71688(13) 1.1806(2) 0.0245(4) Uani d . 1 1
H H16A 0.1752 0.6754 1.1459 0.029 Uiso calc R 1 1
H H16B 0.0945 0.6688 1.2350 0.029 Uiso calc R 1 1
C C17 0.15813(11) 0.80532(14) 1.2762(2) 0.0294(4) Uani d . 1 1
H H17A 0.1958 0.8497 1.2243 0.044 Uiso calc R 1 1
H H17B 0.1842 0.7751 1.3599 0.044 Uiso calc R 1 1
H H17C 0.1130 0.8484 1.3064 0.044 Uiso calc R 1 1
C C18 -0.05767(8) 0.75280(11) 0.9270(2) 0.0168(3) Uani d . 1 1
C C19 -0.12474(10) 0.73187(13) 1.1459(2) 0.0250(4) Uani d . 1 1
H H19A -0.0956 0.6645 1.1578 0.030 Uiso calc R 1 1
H H19B -0.1789 0.7156 1.1120 0.030 Uiso calc R 1 1
C C20 -0.12819(12) 0.79079(15) 1.2846(2) 0.0325(4) Uani d . 1 1
H H20A -0.0744 0.8084 1.3153 0.049 Uiso calc R 1 1
H H20B -0.1536 0.7463 1.3565 0.049 Uiso calc R 1 1
H H20C -0.1588 0.8560 1.2722 0.049 Uiso calc R 1 1

loop_
_atom_site_aniso_label
_atom_site_aniso_U_11
_atom_site_aniso_U_22
_atom_site_aniso_U_33
_atom_site_aniso_U_12
_atom_site_aniso_U_13
_atom_site_aniso_U_23
S1 0.01600(17) 0.02159(18) 0.0189(3) -0.00165(12) -0.00024(17) 0.00547(15)
O1 0.0191(6) 0.0282(6) 0.0243(8) 0.0010(4) -0.0022(5) 0.0040(5)
O2 0.0212(5) 0.0307(6) 0.0179(8) 0.0002(5) -0.0019(5) 0.0047(5)
O3 0.0294(6) 0.0174(5) 0.0201(8) -0.0038(4) 0.0021(5) -0.0007(4)
O4 0.0224(5) 0.0197(5) 0.0175(8) -0.0038(4) 0.0047(4) -0.0006(4)
N1 0.0192(6) 0.0238(6) 0.0204(10) 0.0005(5) 0.0019(6) 0.0054(6)
N2 0.0163(6) 0.0179(6) 0.0186(10) -0.0028(5) -0.0004(5) 0.0008(6)
N3 0.0166(6) 0.0193(6) 0.0199(9) -0.0007(5) 0.0006(5) -0.0005(5)
N4 0.0194(6) 0.0160(6) 0.0174(9) 0.0025(4) -0.0001(5) 0.0019(5)
C1 0.0161(8) 0.0342(9) 0.0318(14) 0.0000(6) 0.0017(7) -0.0003(8)
C2 0.0209(8) 0.0331(9) 0.0226(12) -0.0056(6) 0.0054(7) 0.0051(7)
C3 0.0252(8) 0.0249(8) 0.0210(12) -0.0031(6) -0.0020(7) 0.0045(7)
C4 0.0172(8) 0.0167(7) 0.0201(11) -0.0009(6) -0.0019(6) 0.0008(6)
C5 0.0207(8) 0.0151(6) 0.0206(12) 0.0003(6) -0.0008(6) 0.0004(6)
C6 0.0164(8) 0.0145(7) 0.0202(10) -0.0005(5) -0.0006(6) -0.0022(6)
C7 0.0183(8) 0.0142(7) 0.0193(10) -0.0017(5) 0.0001(6) -0.0038(6)
C8 0.0174(7) 0.0132(7) 0.0183(11) -0.0003(5) 0.0007(6) -0.0025(6)
C9 0.0184(7) 0.0162(7) 0.0186(10) -0.0018(5) 0.0025(6) 0.0006(6)
C10 0.0187(7) 0.0167(6) 0.0178(11) 0.0009(5) 0.0020(7) 0.0012(7)
C11 0.0195(7) 0.0168(7) 0.0136(10) 0.0016(6) 0.0027(6) -0.0008(5)
C12 0.0220(8) 0.0181(7) 0.0190(11) 0.0017(6) 0.0007(6) 0.0041(6)
C13 0.0202(8) 0.0196(7) 0.0220(11) 0.0030(6) -0.0027(7) 0.0000(7)
C14 0.0183(7) 0.0185(7) 0.0233(12) -0.0010(5) 0.0001(7) -0.0011(7)
C15 0.0191(8) 0.0148(7) 0.0190(11) -0.0022(6) 0.0008(7) -0.0027(6)
C16 0.0282(9) 0.0274(8) 0.0178(11) -0.0007(6) -0.0042(7) 0.0061(7)
C17 0.0335(10) 0.0330(9) 0.0215(12) -0.0004(7) -0.0028(8) 0.0002(8)
C18 0.0143(7) 0.0174(7) 0.0187(11) 0.0008(5) -0.0017(6) 0.0015(7)
C19 0.0262(8) 0.0271(8) 0.0218(13) -0.0062(6) 0.0072(7) 0.0015(7)
C20 0.0424(10) 0.0323(9) 0.0228(13) -0.0036(7) 0.0076(9) -0.0003(8)

loop_
_atom_type_symbol
_atom_type_description
_atom_type_scat_dispersion_real
_atom_type_scat_dispersion_imag
_atom_type_scat_source
C C 0.0181 0.0091 'International Tables Vol C Tables 4.2.6.8 and 6.1.1.4'
H H 0.0000 0.0000 'International Tables Vol C Tables 4.2.6.8 and 6.1.1.4'
N N 0.0311 0.0180 'International Tables Vol C Tables 4.2.6.8 and 6.1.1.4'
O O 0.0492 0.0322 'International Tables Vol C Tables 4.2.6.8 and 6.1.1.4'
S S 0.3331 0.5567 'International Tables Vol C Tables 4.2.6.8 and 6.1.1.4'

loop_
_geom_angle_atom_site_label_1
_geom_angle_atom_site_label_2
_geom_angle_atom_site_label_3
_geom_angle
C9 S1 C6 90.89(8)
C15 O2 C16 117.02(13)
C18 O4 C19 115.44(12)
C1 N1 C4 109.20(16)
C1 N1 H100 125.4
C4 N1 H100 125.4
C5 N2 C6 121.56(15)
C10 N3 C9 121.37(14)
C14 N4 C11 108.84(13)
C14 N4 H400 125.6
C11 N4 H400 125.6
N1 C1 C2 108.79(16)
N1 C1 H1 125.6
C2 C1 H1 125.6
C1 C2 C3 106.93(15)
C1 C2 H2 126.5
C3 C2 H2 126.5
C4 C3 C2 108.02(16)
C4 C3 H3 126.0
C2 C3 H3 126.0
N1 C4 C3 107.07(14)
N1 C4 C5 123.16(16)
C3 C4 C5 129.77(16)
N2 C5 C4 120.53(15)
N2 C5 H5 119.7
C4 C5 H5 119.7
N2 C6 C7 124.12(15)
N2 C6 S1 124.39(13)
C7 C6 S1 111.31(11)
C6 C7 C8 112.52(15)
C6 C7 C15 123.18(14)
C8 C7 C15 124.26(14)
C9 C8 C7 113.87(15)
C9 C8 C18 119.05(14)
C7 C8 C18 126.54(14)
C8 C9 N3 122.62(15)
C8 C9 S1 111.38(12)
N3 C9 S1 125.95(13)
N3 C10 C11 121.45(15)
N3 C10 H10 119.3
C11 C10 H10 119.3
N4 C11 C12 107.92(13)
N4 C11 C10 123.11(14)
C12 C11 C10 128.93(14)
C11 C12 C13 107.25(14)
C11 C12 H12 126.4
C13 C12 H12 126.4
C14 C13 C12 107.22(14)
C14 C13 H13 126.4
C12 C13 H13 126.4
N4 C14 C13 108.77(13)
N4 C14 H14 125.6
C13 C14 H14 125.6
O1 C15 O2 124.51(16)
O1 C15 C7 125.64(16)
O2 C15 C7 109.85(13)
O2 C16 C17 110.00(14)
O2 C16 H16A 109.7
C17 C16 H16A 109.7
O2 C16 H16B 109.7
C17 C16 H16B 109.7
H16A C16 H16B 108.2
C16 C17 H17A 109.5
C16 C17 H17B 109.5
H17A C17 H17B 109.5
C16 C17 H17C 109.5
H17A C17 H17C 109.5
H17B C17 H17C 109.5
O3 C18 O4 124.90(15)
O3 C18 C8 121.72(16)
O4 C18 C8 113.35(12)
O4 C19 C20 107.18(14)
O4 C19 H19A 110.3
C20 C19 H19A 110.3
O4 C19 H19B 110.3
C20 C19 H19B 110.3
H19A C19 H19B 108.5
C19 C20 H20A 109.5
C19 C20 H20B 109.5
H20A C20 H20B 109.5
C19 C20 H20C 109.5
H20A C20 H20C 109.5
H20B C20 H20C 109.5

loop_
_geom_bond_atom_site_label_1
_geom_bond_atom_site_label_2
_geom_bond_distance
S1 C9 1.7717(17)
S1 C6 1.7721(17)
O1 C15 1.2165(19)
O2 C15 1.342(2)
O2 C16 1.464(2)
O3 C18 1.2164(19)
O4 C18 1.327(2)
O4 C19 1.472(2)
N1 C1 1.362(2)
N1 C4 1.385(2)
N1 H100 0.8800
N2 C5 1.296(2)
N2 C6 1.384(2)
N3 C10 1.292(2)
N3 C9 1.383(2)
N4 C14 1.369(2)
N4 C11 1.381(2)
N4 H400 0.8800
C1 C2 1.380(3)
C1 H1 0.9500
C2 C3 1.409(2)
C2 H2 0.9500
C3 C4 1.387(3)
C3 H3 0.9500
C4 C5 1.436(2)
C5 H5 0.9500
C6 C7 1.389(2)
C7 C8 1.439(2)
C7 C15 1.495(2)
C8 C9 1.369(2)
C8 C18 1.506(2)
C10 C11 1.441(2)
C10 H10 0.9500
C11 C12 1.393(2)
C12 C13 1.414(2)
C12 H12 0.9500
C13 C14 1.384(2)
C13 H13 0.9500
C14 H14 0.9500
C16 C17 1.516(3)
C16 H16A 0.9900
C16 H16B 0.9900
C17 H17A 0.9800
C17 H17B 0.9800
C17 H17C 0.9800
C19 C20 1.505(3)
C19 H19A 0.9900
C19 H19B 0.9900
C20 H20A 0.9800
C20 H20B 0.9800
C20 H20C 0.9800

loop_
_geom_hbond_atom_site_label_D
_geom_hbond_atom_site_label_H
_geom_hbond_atom_site_label_A
_geom_hbond_site_symmetry_A
_geom_hbond_distance_DH
_geom_hbond_distance_HA
_geom_hbond_distance_DA
_geom_hbond_angle_DHA
N1 H100 O3 3_565 0.88 2.37 3.040(2) 133
N4 H400 O1 3_465 0.88 2.47 3.174(2) 138
N4 H400 N2 3_465 0.88 2.59 3.2136(19) 128
C3 H3 N4 2_574 0.95 2.56 3.441(2) 155
C13 H13 O3 4_454 0.95 2.51 3.126(2) 123

loop_
_geom_torsion_atom_site_label_1
_geom_torsion_atom_site_label_2
_geom_torsion_atom_site_label_3
_geom_torsion_atom_site_label_4
_geom_torsion
C4 N1 C1 C2 -0.1(2)
N1 C1 C2 C3 0.1(2)
C1 C2 C3 C4 0.0(2)
C1 N1 C4 C3 0.08(19)
C1 N1 C4 C5 -179.37(15)
C2 C3 C4 N1 -0.02(19)
C2 C3 C4 C5 179.37(16)
C6 N2 C5 C4 -174.69(14)
N1 C4 C5 N2 -2.4(2)
C3 C4 C5 N2 178.28(16)
C5 N2 C6 C7 172.80(15)
C5 N2 C6 S1 -1.8(2)
C9 S1 C6 N2 173.29(13)
C9 S1 C6 C7 -1.94(12)
N2 C6 C7 C8 -173.42(14)
S1 C6 C7 C8 1.82(16)
N2 C6 C7 C15 4.4(2)
S1 C6 C7 C15 179.65(12)
C6 C7 C8 C9 -0.63(19)
C15 C7 C8 C9 -178.43(14)
C6 C7 C8 C18 170.77(15)
C15 C7 C8 C18 -7.0(2)
C7 C8 C9 N3 176.67(14)
C18 C8 C9 N3 4.6(2)
C7 C8 C9 S1 -0.86(17)
C18 C8 C9 S1 -172.96(11)
C10 N3 C9 C8 171.18(16)
C10 N3 C9 S1 -11.7(2)
C6 S1 C9 C8 1.58(13)
C6 S1 C9 N3 -175.84(14)
C9 N3 C10 C11 178.43(15)
C14 N4 C11 C12 -0.75(19)
C14 N4 C11 C10 176.99(15)
N3 C10 C11 N4 -6.6(3)
N3 C10 C11 C12 170.66(17)
N4 C11 C12 C13 0.7(2)
C10 C11 C12 C13 -176.88(17)
C11 C12 C13 C14 -0.4(2)
C11 N4 C14 C13 0.5(2)
C12 C13 C14 N4 -0.1(2)
C16 O2 C15 O1 3.6(2)
C16 O2 C15 C7 -177.18(12)
C6 C7 C15 O1 -17.3(2)
C8 C7 C15 O1 160.28(15)
C6 C7 C15 O2 163.54(14)
C8 C7 C15 O2 -18.9(2)
C15 O2 C16 C17 87.68(18)
C19 O4 C18 O3 7.5(2)
C19 O4 C18 C8 -174.19(13)
C9 C8 C18 O3 81.61(19)
C7 C8 C18 O3 -89.4(2)
C9 C8 C18 O4 -96.74(18)
C7 C8 C18 O4 92.26(18)
C18 O4 C19 C20 163.89(14)

loop_
_cod_related_entry_id
_cod_related_entry_database
_cod_related_entry_code
1 ChemSpider 30656997
